data_2014499
loop_
_publ_author_name
'Gordon, Laura E.'
'Harrison, William T. A.'

_publ_section_title
;
 \b-[H~2~N(CH~2~)~2~NH~2~]~0.5~[ZnHPO~3~], a second modification of
 ethylenediamine zinc hydrogen phosphite
;
_journal_issue 12
_journal_name_full 'Acta Crystallographica Section C'
_journal_page_first m637
_journal_page_last m639
_journal_paper_doi 10.1107/S0108270104027039
_journal_volume 60
_journal_year 2004
_chemical_formula_iupac '[Zn2 (H P O3)2 (C2 H8 N2)]'
_chemical_formula_moiety 'C2 H8 N2, 2Zn H P O3'
_chemical_formula_sum 'C2 H10 N2 O6 P2 Zn2'
_chemical_formula_weight 350.80
_chemical_name_common
;
ethylenediamine zinc hydrogen phosphite
;
_chemical_name_systematic
;
poly[dizinc(II)-\m-ethylenediamine-di-\m-(hydrogen phosphito)]
;
_space_group_IT_number 14
_symmetry_cell_setting monoclinic
_symmetry_space_group_name_Hall '-P 2ybc'
_symmetry_space_group_name_H-M 'P 1 21/c 1'
_atom_sites_solution_hydrogens geom
_atom_sites_solution_primary direct
_atom_sites_solution_secondary difmap
_audit_creation_method SHELXL-97
_cell_angle_alpha 90.00
_cell_angle_beta 104.6890(10)
_cell_angle_gamma 90.00
_cell_formula_units_Z 4
_cell_length_a 8.3609(4)
_cell_length_b 7.9369(4)
_cell_length_c 15.8259(7)
_cell_measurement_reflns_used 5099
_cell_measurement_temperature 293(2)
_cell_measurement_theta_max 27.40
_cell_measurement_theta_min 2.52
_cell_volume 1015.88(8)
_computing_cell_refinement 'SAINT (Bruker, 1999)'
_computing_data_collection 'SMART (Bruker, 1999)'
_computing_data_reduction SAINT
_computing_molecular_graphics 'ORTEP-3 (Farrugia, 1997) and ATOMS (Shape Software, 2003)'
_computing_publication_material SHELXL97
_computing_structure_refinement SHELXL97
_computing_structure_solution 'SHELXS97 (Sheldrick, 1997)'
_diffrn_ambient_temperature 293(2)
_diffrn_measured_fraction_theta_full 0.993
_diffrn_measured_fraction_theta_max 0.993
_diffrn_measurement_device_type 'Bruker SMART 1000 CCD'
_diffrn_measurement_method \w
_diffrn_radiation_monochromator graphite
_diffrn_radiation_source 'fine-focus sealed tube'
_diffrn_radiation_type MoK\a
_diffrn_radiation_wavelength 0.71073
_diffrn_reflns_av_R_equivalents 0.0305
_diffrn_reflns_av_sigmaI/netI 0.0257
_diffrn_reflns_limit_h_max 8
_diffrn_reflns_limit_h_min -10
_diffrn_reflns_limit_k_max 10
_diffrn_reflns_limit_k_min -9
_diffrn_reflns_limit_l_max 20
_diffrn_reflns_limit_l_min -20
_diffrn_reflns_number 7093
_diffrn_reflns_theta_full 27.49
_diffrn_reflns_theta_max 27.49
_diffrn_reflns_theta_min 2.52
_diffrn_standards_decay_% 0
_exptl_absorpt_coefficient_mu 5.041
_exptl_absorpt_correction_T_max 0.607
_exptl_absorpt_correction_T_min 0.287
_exptl_absorpt_correction_type multi-scan
_exptl_absorpt_process_details '(SADABS; Bruker, 1999)'
_exptl_crystal_colour colourless
_exptl_crystal_density_diffrn 2.294
_exptl_crystal_density_method 'not measured'
_exptl_crystal_description slab
_exptl_crystal_F_000 696
_exptl_crystal_size_max 0.33
_exptl_crystal_size_mid 0.30
_exptl_crystal_size_min 0.11
_refine_diff_density_max 1.229
_refine_diff_density_min -1.009
_refine_ls_extinction_coef 0.0028(5)
_refine_ls_extinction_expression Fc^*^=kFc[1+0.001xFc^2^\l^3^/sin(2\q)]^-1/4^
_refine_ls_extinction_method SHELXL97
_refine_ls_goodness_of_fit_ref 1.280
_refine_ls_hydrogen_treatment constr
_refine_ls_matrix_type full
_refine_ls_number_parameters 128
_refine_ls_number_reflns 2309
_refine_ls_number_restraints 0
_refine_ls_restrained_S_all 1.280
_refine_ls_R_factor_all 0.0682
_refine_ls_R_factor_gt 0.0641
_refine_ls_shift/su_max 0.001
_refine_ls_shift/su_mean 0.000
_refine_ls_structure_factor_coef Fsqd
_refine_ls_weighting_details 'calc w=1/[\s^2^(Fo^2^)+(0.0155P)^2^+26.0795P] where P=(Fo^2^+2Fc^2^)/3'
_refine_ls_weighting_scheme calc
_refine_ls_wR_factor_gt 0.1697
_refine_ls_wR_factor_ref 0.1709
_reflns_number_gt 2075
_reflns_number_total 2309
_reflns_threshold_expression I>2\s(I)
_cod_data_source_file gg1223.cif
_cod_data_source_block I
_cod_original_sg_symbol_H-M 'P 21/c'
_cod_database_code 2014499
_cod_database_fobs_code 2014499

loop_
_symmetry_equiv_pos_as_xyz
'x, y, z'
'-x, y+1/2, -z+1/2'
'-x, -y, -z'
'x, -y-1/2, z-1/2'

loop_
_atom_site_label
_atom_site_fract_x
_atom_site_fract_y
_atom_site_fract_z
_atom_site_U_iso_or_equiv
_atom_site_adp_type
_atom_site_calc_flag
_atom_site_refinement_flags
_atom_site_occupancy
_atom_site_disorder_assembly
_atom_site_disorder_group
_atom_site_type_symbol
Zn1 0.11474(14) 0.38756(15) 0.83143(7) 0.0235(3) Uani d . 1 . . Zn
Zn2 0.38904(14) 0.68996(14) 0.68286(7) 0.0230(3) Uani d . 1 . . Zn
P1 0.0169(3) 0.5316(3) 0.63692(16) 0.0213(5) Uani d . 1 . . P
H1 -0.0418 0.4539 0.5617 0.026 Uiso calc R 1 . . H
P2 0.4857(3) 0.5427(3) 0.87062(16) 0.0220(5) Uani d . 1 . . P
H2 0.5634 0.6090 0.9464 0.026 Uiso calc R 1 . . H
O1 0.3405(9) 0.4468(13) 0.8874(6) 0.045(2) Uani d . 1 . . O
O2 0.1208(9) 0.1473(9) 0.8516(6) 0.0372(19) Uani d . 1 . . O
O3 0.0580(11) 0.3934(11) 0.7053(5) 0.0409(19) Uani d . 1 . . O
O4 0.3895(10) 0.9280(10) 0.6555(5) 0.0359(18) Uani d . 1 . . O
O5 0.1630(9) 0.6304(12) 0.6262(6) 0.043(2) Uani d . 1 . . O
O6 0.4385(11) 0.6892(10) 0.8084(5) 0.0370(18) Uani d . 1 . . O
N1 -0.0377(10) 0.5380(10) 0.8779(5) 0.0222(16) Uani d . 1 . . N
H1A -0.0448 0.6370 0.8494 0.027 Uiso calc R 1 . . H
H1B -0.1390 0.4912 0.8632 0.027 Uiso calc R 1 . . H
C1 0.0031(14) 0.5758(13) 0.9738(6) 0.029(2) Uani d . 1 . . C
H1C 0.1130 0.6244 0.9916 0.034 Uiso calc R 1 . . H
H1D -0.0746 0.6583 0.9850 0.034 Uiso calc R 1 . . H
N2 0.5245(10) 0.5470(11) 0.6212(5) 0.0238(17) Uani d . 1 . . N
H2A 0.6267 0.5907 0.6302 0.029 Uiso calc R 1 . . H
H2B 0.5338 0.4421 0.6435 0.029 Uiso calc R 1 . . H
C2 0.4463(12) 0.5392(15) 0.5258(6) 0.031(2) Uani d . 1 . . C
H2C 0.4180 0.6526 0.5044 0.037 Uiso calc R 1 . . H
H2D 0.3444 0.4753 0.5163 0.037 Uiso calc R 1 . . H

loop_
_atom_site_aniso_label
_atom_site_aniso_U_11
_atom_site_aniso_U_22
_atom_site_aniso_U_33
_atom_site_aniso_U_12
_atom_site_aniso_U_13
_atom_site_aniso_U_23
Zn1 0.0245(6) 0.0229(6) 0.0247(6) 0.0007(5) 0.0091(4) 0.0014(4)
Zn2 0.0252(6) 0.0221(6) 0.0235(6) 0.0007(4) 0.0094(4) 0.0005(4)
P1 0.0228(11) 0.0203(12) 0.0212(11) -0.0004(10) 0.0063(9) -0.0021(9)
P2 0.0232(12) 0.0227(12) 0.0202(11) -0.0003(10) 0.0057(9) -0.0020(9)
O1 0.027(4) 0.064(6) 0.044(5) -0.007(4) 0.010(3) 0.016(4)
O2 0.028(4) 0.021(4) 0.068(6) 0.001(3) 0.021(4) 0.008(4)
O3 0.062(5) 0.033(4) 0.029(4) 0.002(4) 0.014(4) -0.005(3)
O4 0.034(4) 0.030(4) 0.048(5) -0.002(3) 0.017(3) -0.002(4)
O5 0.025(4) 0.049(5) 0.055(5) -0.004(4) 0.010(4) 0.011(4)
O6 0.062(5) 0.025(4) 0.024(4) 0.007(4) 0.012(4) -0.003(3)
N1 0.029(4) 0.018(4) 0.021(4) 0.000(3) 0.007(3) 0.005(3)
C1 0.042(6) 0.023(5) 0.024(5) -0.003(4) 0.013(4) -0.002(4)
N2 0.023(4) 0.023(4) 0.027(4) -0.001(3) 0.007(3) -0.005(3)
C2 0.026(5) 0.042(6) 0.023(5) 0.007(5) 0.004(4) 0.000(4)

loop_
_atom_type_symbol
_atom_type_description
_atom_type_scat_dispersion_real
_atom_type_scat_dispersion_imag
_atom_type_scat_source
C C 0.0033 0.0016 'International Tables Vol C Tables 4.2.6.8 and 6.1.1.4'
H H 0.0000 0.0000 'International Tables Vol C Tables 4.2.6.8 and 6.1.1.4'
N N 0.0061 0.0033 'International Tables Vol C Tables 4.2.6.8 and 6.1.1.4'
O O 0.0106 0.0060 'International Tables Vol C Tables 4.2.6.8 and 6.1.1.4'
P P 0.1023 0.0942 'International Tables Vol C Tables 4.2.6.8 and 6.1.1.4'
Zn Zn 0.2839 1.4301 'International Tables Vol C Tables 4.2.6.8 and 6.1.1.4'

loop_
_geom_angle_atom_site_label_1
_geom_angle_atom_site_label_2
_geom_angle_atom_site_label_3
_geom_angle_site_symmetry_1
_geom_angle_site_symmetry_3
_geom_angle
_geom_angle_publ_flag
O1 Zn1 O3 . . 115.1(4) ?
O1 Zn1 O2 . . 100.5(4) ?
O3 Zn1 O2 . . 100.6(4) ?
O1 Zn1 N1 . . 108.9(4) ?
O3 Zn1 N1 . . 110.5(3) ?
O2 Zn1 N1 . . 121.1(3) ?
O6 Zn2 O5 . . 114.0(4) ?
O6 Zn2 O4 . . 102.8(3) ?
O5 Zn2 O4 . . 101.1(4) ?
O6 Zn2 N2 . . 119.8(3) ?
O5 Zn2 N2 . . 103.9(4) ?
O4 Zn2 N2 . . 114.0(3) ?
O5 P1 O3 . . 114.6(5) ?
O5 P1 O2 . 2_556 111.2(5) ?
O3 P1 O2 . 2_556 113.1(5) ?
O5 P1 H1 . . 105.7 ?
O3 P1 H1 . . 105.7 ?
O2 P1 H1 2_556 . 105.7 ?
O6 P2 O1 . . 114.4(5) ?
O6 P2 O4 . 2_646 111.6(5) ?
O1 P2 O4 . 2_646 112.5(5) ?
O6 P2 H2 . . 105.8 ?
O1 P2 H2 . . 105.8 ?
O4 P2 H2 2_646 . 105.8 ?
P2 O1 Zn1 . . 141.0(5) y
P1 O2 Zn1 2_546 . 128.8(5) y
P1 O3 Zn1 . . 134.9(5) y
P2 O4 Zn2 2_656 . 133.3(5) y
P1 O5 Zn2 . . 143.6(6) y
P2 O6 Zn2 . . 128.9(5) y
C1 N1 Zn1 . . 119.0(6) ?
C1 N1 H1A . . 107.6 ?
Zn1 N1 H1A . . 107.6 ?
C1 N1 H1B . . 107.6 ?
Zn1 N1 H1B . . 107.6 ?
H1A N1 H1B . . 107.0 ?
C1 C1 N1 3_567 . 112.1(10) ?
C1 C1 H1C 3_567 . 109.2 ?
N1 C1 H1C . . 109.2 ?
C1 C1 H1D 3_567 . 109.2 ?
N1 C1 H1D . . 109.2 ?
H1C C1 H1D . . 107.9 ?
C2 N2 Zn2 . . 111.0(6) ?
C2 N2 H2A . . 109.4 ?
Zn2 N2 H2A . . 109.4 ?
C2 N2 H2B . . 109.4 ?
Zn2 N2 H2B . . 109.4 ?
H2A N2 H2B . . 108.0 ?
N2 C2 C2 . 3_666 113.7(10) ?
N2 C2 H2C . . 108.8 ?
C2 C2 H2C 3_666 . 108.8 ?
N2 C2 H2D . . 108.8 ?
C2 C2 H2D 3_666 . 108.8 ?
H2C C2 H2D . . 107.7 ?

loop_
_geom_bond_atom_site_label_1
_geom_bond_atom_site_label_2
_geom_bond_site_symmetry_2
_geom_bond_distance
_geom_bond_publ_flag
Zn1 O1 . 1.929(8) y
Zn1 O3 . 1.932(8) y
Zn1 O2 . 1.932(8) y
Zn1 N1 . 2.016(8) y
Zn2 O6 . 1.923(7) y
Zn2 O5 . 1.934(8) y
Zn2 O4 . 1.938(8) y
Zn2 N2 . 2.021(8) y
P1 O5 . 1.497(8) y
P1 O3 . 1.518(9) y
P1 O2 2_556 1.519(7) y
P1 H1 . 1.3200 ?
P2 O6 . 1.511(8) y
P2 O1 . 1.513(8) y
P2 O4 2_646 1.519(8) y
P2 H2 . 1.3200 ?
O2 P1 2_546 1.519(7) ?
O4 P2 2_656 1.519(8) ?
N1 C1 . 1.499(12) ?
N1 H1A . 0.9000 ?
N1 H1B . 0.9000 ?
C1 C1 3_567 1.469(19) ?
C1 H1C . 0.9700 ?
C1 H1D . 0.9700 ?
N2 C2 . 1.486(12) ?
N2 H2A . 0.9000 ?
N2 H2B . 0.9000 ?
C2 C2 3_666 1.494(19) ?
C2 H2C . 0.9700 ?
C2 H2D . 0.9700 ?

loop_
_geom_hbond_atom_site_label_D
_geom_hbond_atom_site_label_H
_geom_hbond_atom_site_label_A
_geom_hbond_site_symmetry_A
_geom_hbond_distance_DH
_geom_hbond_distance_HA
_geom_hbond_distance_DA
_geom_hbond_angle_DHA
_geom_hbond_publ_flag
N1 H1A O3 2_556 0.90 2.20 3.099(11) 173 y
N1 H1B O4 2_546 0.90 2.10 2.984(11) 167 y
N2 H2A O2 2_656 0.90 2.11 2.995(11) 170 y
N2 H2B O6 2_646 0.90 2.14 3.038(12) 177 y

loop_
_geom_torsion_atom_site_label_1
_geom_torsion_atom_site_label_2
_geom_torsion_atom_site_label_3
_geom_torsion_atom_site_label_4
_geom_torsion_site_symmetry_1
_geom_torsion_site_symmetry_4
_geom_torsion
_geom_torsion_publ_flag
O6 P2 O1 Zn1 . . 29.8(12) ?
O4 P2 O1 Zn1 2_646 . -98.9(10) ?
O3 Zn1 O1 P2 . . 22.6(12) ?
O2 Zn1 O1 P2 . . 129.7(10) ?
N1 Zn1 O1 P2 . . -102.1(10) ?
O1 Zn1 O2 P1 . 2_546 149.6(7) ?
O3 Zn1 O2 P1 . 2_546 -92.1(7) ?
N1 Zn1 O2 P1 . 2_546 29.9(9) ?
O5 P1 O3 Zn1 . . 75.9(9) ?
O2 P1 O3 Zn1 2_556 . -53.1(9) ?
O1 Zn1 O3 P1 . . -78.3(9) ?
O2 Zn1 O3 P1 . . 174.6(8) ?
N1 Zn1 O3 P1 . . 45.5(9) ?
O6 Zn2 O4 P2 . 2_656 102.1(7) ?
O5 Zn2 O4 P2 . 2_656 -139.9(7) ?
N2 Zn2 O4 P2 . 2_656 -29.1(8) ?
O3 P1 O5 Zn2 . . -20.1(12) ?
O2 P1 O5 Zn2 2_556 . 109.7(10) ?
O6 Zn2 O5 P1 . . -28.0(11) ?
O4 Zn2 O5 P1 . . -137.5(10) ?
N2 Zn2 O5 P1 . . 104.1(10) ?
O1 P2 O6 Zn2 . . -86.1(8) ?
O4 P2 O6 Zn2 2_646 . 43.2(8) ?
O5 Zn2 O6 P2 . . 83.7(8) ?
O4 Zn2 O6 P2 . . -167.9(7) ?
N2 Zn2 O6 P2 . . -40.3(8) ?
O1 Zn1 N1 C1 . . -41.9(7) ?
O3 Zn1 N1 C1 . . -169.3(7) ?
O2 Zn1 N1 C1 . . 73.7(8) ?
Zn1 N1 C1 C1 . 3_567 -64.8(13) y
O6 Zn2 N2 C2 . . 168.8(7) ?
O5 Zn2 N2 C2 . . 40.1(8) ?
O4 Zn2 N2 C2 . . -69.0(8) ?
Zn2 N2 C2 C2 . 3_666 170.1(11) y
